data_4088071
loop_
_publ_author_name
'Belli, Roman G.'
'Burton, Krista M. E.'
'Rufh, Stephanie A.'
'McDonald, Robert'
'Rosenberg, Lisa'

_publ_section_title
;
 Inner- and Outer-Sphere Roles of Ruthenium Phosphido Complexes in the
 Hydrophosphination of Alkenes
;
_journal_issue 23
_journal_name_full Organometallics
_journal_page_first 5637
_journal_paper_doi 10.1021/acs.organomet.5b00835
_journal_volume 34
_journal_year 2015
_chemical_formula_moiety 'C52 H42 N P2 Ru, C24 B F20, 2.5(C6 H6)'
_chemical_formula_sum 'C91 H57 B F20 N P2 Ru'
_chemical_formula_weight 1718.19
_space_group_crystal_system triclinic
_space_group_IT_number 2
_space_group_name_Hall '-P 1'
_space_group_name_H-M_alt 'P -1'
_atom_sites_solution_hydrogens geom
_audit_creation_method SHELXL-2014/7
_cell_angle_alpha 104.6950(4)
_cell_angle_beta 107.8349(4)
_cell_angle_gamma 108.4208(4)
_cell_formula_units_Z 2
_cell_length_a 16.0400(6)
_cell_length_b 16.8124(6)
_cell_length_c 16.8412(6)
_cell_measurement_reflns_used 9994
_cell_measurement_temperature 193(2)
_cell_measurement_theta_max 26.12
_cell_measurement_theta_min 2.30
_cell_volume 3780.4(2)
_computing_cell_refinement 'Bruker SAINT'
_computing_data_collection 'Bruker APEX2'
_computing_data_reduction 'Bruker SAINT'
_computing_molecular_graphics 'Bruker SHELXTL'
_computing_publication_material 'Bruker SHELXTL'
_computing_structure_refinement 'SHELXL-2014/7 (Sheldrick, 2014)'
_computing_structure_solution 'SHELXT-2014 (Sheldrick, 2014)'
_diffrn_ambient_temperature 193(2)
_diffrn_measured_fraction_theta_full 1.000
_diffrn_measured_fraction_theta_max 0.971
_diffrn_measurement_device_type 'Bruker APEX-II CCD'
_diffrn_measurement_method '\w scans'
_diffrn_radiation_type MoK\a
_diffrn_radiation_wavelength 0.71073
_diffrn_reflns_av_R_equivalents 0.0249
_diffrn_reflns_av_unetI/netI 0.0380
_diffrn_reflns_Laue_measured_fraction_full 1.000
_diffrn_reflns_Laue_measured_fraction_max 0.971
_diffrn_reflns_limit_h_max 21
_diffrn_reflns_limit_h_min -21
_diffrn_reflns_limit_k_max 22
_diffrn_reflns_limit_k_min -22
_diffrn_reflns_limit_l_max 22
_diffrn_reflns_limit_l_min -22
_diffrn_reflns_number 35924
_diffrn_reflns_point_group_measured_fraction_full 1.000
_diffrn_reflns_point_group_measured_fraction_max 0.971
_diffrn_reflns_theta_full 25.242
_diffrn_reflns_theta_max 28.437
_diffrn_reflns_theta_min 1.385
_exptl_absorpt_coefficient_mu 0.349
_exptl_absorpt_correction_T_max 1.0000
_exptl_absorpt_correction_T_min 0.9187
_exptl_absorpt_correction_type numerical
_exptl_absorpt_process_details 'SADABS 2014/5'
_exptl_crystal_colour orange
_exptl_crystal_density_diffrn 1.509
_exptl_crystal_description fragment
_exptl_crystal_F_000 1738
_exptl_crystal_size_max 0.240
_exptl_crystal_size_mid 0.216
_exptl_crystal_size_min 0.151
_refine_diff_density_max 0.793
_refine_diff_density_min -0.559
_refine_diff_density_rms 0.058
_refine_ls_extinction_method none
_refine_ls_goodness_of_fit_ref 1.047
_refine_ls_hydrogen_treatment constr
_refine_ls_matrix_type full
_refine_ls_number_parameters 1000
_refine_ls_number_reflns 18521
_refine_ls_number_restraints 0
_refine_ls_restrained_S_all 1.047
_refine_ls_R_factor_all 0.0486
_refine_ls_R_factor_gt 0.0377
_refine_ls_shift/su_max 0.001
_refine_ls_shift/su_mean 0.000
_refine_ls_structure_factor_coef Fsqd
_refine_ls_weighting_details 'w=1/[\s^2^(Fo^2^)+(0.0413P)^2^+1.4346P] where P=(Fo^2^+2Fc^2^)/3'
_refine_ls_weighting_scheme calc
_refine_ls_wR_factor_gt 0.0899
_refine_ls_wR_factor_ref 0.0970
_reflns_Friedel_coverage 0.000
_reflns_number_gt 15091
_reflns_number_total 18521
_reflns_threshold_expression 'I > 2\s(I)'
_cod_data_source_file om5b00835_si_001.cif
_cod_data_source_block 6
_cod_database_code 4088071
_shelx_shelxl_version_number 2014/7
_shelx_space_group_comment
; 
The symmetry employed for this shelxl refinement is uniquely defined 
by the following loop, which should always be used as a source of 
symmetry information in preference to the above space-group names. 
They are only intended as comments. 
;
_shelx_estimated_absorpt_t_min 0.921
_shelx_estimated_absorpt_t_max 0.949

loop_
_space_group_symop_operation_xyz
'x, y, z'
'-x, -y, -z'

loop_
_atom_site_label
_atom_site_type_symbol
_atom_site_fract_x
_atom_site_fract_y
_atom_site_fract_z
_atom_site_U_iso_or_equiv
_atom_site_adp_type
_atom_site_occupancy
_atom_site_site_symmetry_order
_atom_site_calc_flag
_atom_site_refinement_flags_posn
_atom_site_refinement_flags_adp
_atom_site_refinement_flags_occupancy
_atom_site_disorder_assembly
_atom_site_disorder_group
Ru Ru 0.33669(2) 0.07304(2) 0.31084(2) 0.02368(5) Uani 1 1 d . . . . .
P1 P 0.34757(3) 0.21797(3) 0.33201(3) 0.02488(10) Uani 1 1 d . . . . .
P2 P 0.45784(4) 0.08081(3) 0.25689(3) 0.02677(10) Uani 1 1 d . . . . .
N N 0.22937(12) 0.00928(11) 0.18230(11) 0.0287(3) Uani 1 1 d . . . . .
C1 C 0.25100(15) 0.02398(13) 0.38393(13) 0.0307(4) Uani 1 1 d . . . . .
H1 H 0.1849 0.0203 0.3737 0.037 Uiso 1 1 calc R U . . .
C2 C 0.33987(16) 0.09940(14) 0.44584(13) 0.0333(4) Uani 1 1 d . . . . .
H2 H 0.3466 0.1578 0.4872 0.040 Uiso 1 1 calc R U . . .
C3 C 0.41780(15) 0.07757(14) 0.44337(13) 0.0324(4) Uani 1 1 d . . . . .
H3 H 0.4881 0.1173 0.4830 0.039 Uiso 1 1 calc R U . . .
C3A C 0.37617(14) -0.01854(14) 0.38683(13) 0.0300(4) Uani 1 1 d . . . . .
C4 C 0.41738(16) -0.08055(15) 0.36874(15) 0.0361(5) Uani 1 1 d . . . . .
H4 H 0.4857 -0.0602 0.3925 0.043 Uiso 1 1 calc R U . . .
C5 C 0.35660(17) -0.17025(16) 0.31638(16) 0.0413(5) Uani 1 1 d . . . . .
H5 H 0.3835 -0.2126 0.3058 0.050 Uiso 1 1 calc R U . . .
C6 C 0.25493(17) -0.20150(15) 0.27769(16) 0.0403(5) Uani 1 1 d . . . . .
H6 H 0.2151 -0.2642 0.2410 0.048 Uiso 1 1 calc R U . . .
C7 C 0.21265(15) -0.14361(14) 0.29185(14) 0.0343(4) Uani 1 1 d . . . . .
H7 H 0.1443 -0.1649 0.2637 0.041 Uiso 1 1 calc R U . . .
C7A C 0.27315(14) -0.05088(13) 0.34959(13) 0.0290(4) Uani 1 1 d . . . . .
C10 C 0.16990(15) -0.03785(14) 0.11136(14) 0.0311(4) Uani 1 1 d . . . . .
C11 C 0.10045(14) -0.09528(14) 0.01980(13) 0.0315(4) Uani 1 1 d . . . . .
C12 C 0.06740(17) -0.18901(15) -0.00945(15) 0.0412(5) Uani 1 1 d . . . . .
H12 H 0.0871 -0.2158 0.0319 0.049 Uiso 1 1 calc R U . . .
C13 C 0.00592(18) -0.24292(16) -0.09884(16) 0.0458(6) Uani 1 1 d . . . . .
H13 H -0.0169 -0.3071 -0.1191 0.055 Uiso 1 1 calc R U . . .
C14 C -0.02275(17) -0.20431(16) -0.15918(15) 0.0447(5) Uani 1 1 d . . . . .
H14 H -0.0650 -0.2419 -0.2208 0.054 Uiso 1 1 calc R U . . .
C15 C 0.00983(18) -0.11139(17) -0.13016(16) 0.0493(6) Uani 1 1 d . . . . .
H15 H -0.0099 -0.0850 -0.1719 0.059 Uiso 1 1 calc R U . . .
C16 C 0.07111(17) -0.05633(15) -0.04054(15) 0.0433(5) Uani 1 1 d . . . . .
H16 H 0.0930 0.0078 -0.0204 0.052 Uiso 1 1 calc R U . . .
C21 C 0.27001(14) 0.24422(13) 0.38557(13) 0.0272(4) Uani 1 1 d . . . . .
C22 C 0.17577(14) 0.17772(14) 0.35180(14) 0.0307(4) Uani 1 1 d . . . . .
H22 H 0.1566 0.1201 0.3070 0.037 Uiso 1 1 calc R U . . .
C23 C 0.10978(16) 0.19411(15) 0.38235(15) 0.0376(5) Uani 1 1 d . . . . .
H23 H 0.0455 0.1483 0.3577 0.045 Uiso 1 1 calc R U . . .
C24 C 0.13725(18) 0.27691(17) 0.44856(17) 0.0454(6) Uani 1 1 d . . . . .
H24 H 0.0924 0.2879 0.4707 0.054 Uiso 1 1 calc R U . . .
C25 C 0.23015(19) 0.34377(16) 0.48256(18) 0.0478(6) Uani 1 1 d . . . . .
H25 H 0.2490 0.4010 0.5280 0.057 Uiso 1 1 calc R U . . .
C26 C 0.29628(17) 0.32822(14) 0.45096(15) 0.0379(5) Uani 1 1 d . . . . .
H26 H 0.3597 0.3751 0.4741 0.045 Uiso 1 1 calc R U . . .
C31 C 0.30951(14) 0.25908(13) 0.24164(13) 0.0290(4) Uani 1 1 d . . . . .
C32 C 0.24317(16) 0.19890(15) 0.15445(14) 0.0370(5) Uani 1 1 d . . . . .
H32 H 0.2203 0.1353 0.1400 0.044 Uiso 1 1 calc R U . . .
C33 C 0.20953(18) 0.23019(17) 0.08789(16) 0.0451(5) Uani 1 1 d . . . . .
H33 H 0.1643 0.1880 0.0284 0.054 Uiso 1 1 calc R U . . .
C34 C 0.24167(18) 0.32209(17) 0.10809(16) 0.0438(5) Uani 1 1 d . . . . .
H34 H 0.2199 0.3435 0.0623 0.053 Uiso 1 1 calc R U . . .
C35 C 0.30534(18) 0.38275(16) 0.19468(17) 0.0462(6) Uani 1 1 d . . . . .
H35 H 0.3264 0.4462 0.2089 0.055 Uiso 1 1 calc R U . . .
C36 C 0.33921(17) 0.35204(15) 0.26156(16) 0.0409(5) Uani 1 1 d . . . . .
H36 H 0.3829 0.3946 0.3213 0.049 Uiso 1 1 calc R U . . .
C41 C 0.47013(14) 0.30560(13) 0.40788(14) 0.0295(4) Uani 1 1 d . . . . .
C42 C 0.50756(16) 0.32431(14) 0.50072(15) 0.0376(5) Uani 1 1 d . . . . .
H42 H 0.4675 0.2942 0.5252 0.045 Uiso 1 1 calc R U . . .
C43 C 0.60273(18) 0.38642(16) 0.55718(17) 0.0472(6) Uani 1 1 d . . . . .
H43 H 0.6271 0.3993 0.6202 0.057 Uiso 1 1 calc R U . . .
C44 C 0.66247(17) 0.42989(16) 0.52208(18) 0.0494(6) Uani 1 1 d . . . . .
H44 H 0.7274 0.4729 0.5609 0.059 Uiso 1 1 calc R U . . .
C45 C 0.62684(16) 0.41011(15) 0.43037(17) 0.0436(5) Uani 1 1 d . . . . .
H45 H 0.6680 0.4387 0.4059 0.052 Uiso 1 1 calc R U . . .
C46 C 0.53169(15) 0.34900(13) 0.37363(15) 0.0350(4) Uani 1 1 d . . . . .
H46 H 0.5080 0.3365 0.3107 0.042 Uiso 1 1 calc R U . . .
C51 C 0.57142(14) 0.09644(14) 0.34266(14) 0.0311(4) Uani 1 1 d . . . . .
C52 C 0.62244(15) 0.17605(15) 0.42095(15) 0.0380(5) Uani 1 1 d . . . . .
H52 H 0.5981 0.2208 0.4282 0.046 Uiso 1 1 calc R U . . .
C53 C 0.70806(17) 0.19062(17) 0.48822(16) 0.0464(6) Uani 1 1 d . . . . .
H53 H 0.7426 0.2454 0.5408 0.056 Uiso 1 1 calc R U . . .
C54 C 0.74285(17) 0.12501(19) 0.47841(17) 0.0498(6) Uani 1 1 d . . . . .
H54 H 0.8013 0.1347 0.5245 0.060 Uiso 1 1 calc R U . . .
C55 C 0.69316(18) 0.04566(18) 0.40207(18) 0.0480(6) Uani 1 1 d . . . . .
H55 H 0.7172 0.0006 0.3959 0.058 Uiso 1 1 calc R U . . .
C56 C 0.60802(16) 0.03141(16) 0.33398(16) 0.0390(5) Uani 1 1 d . . . . .
H56 H 0.5746 -0.0231 0.2811 0.047 Uiso 1 1 calc R U . . .
C61 C 0.42503(15) -0.02446(13) 0.16366(13) 0.0306(4) Uani 1 1 d . . . . .
C62 C 0.34736(15) -0.10415(14) 0.14494(14) 0.0330(4) Uani 1 1 d . . . . .
H62 H 0.3096 -0.1033 0.1787 0.040 Uiso 1 1 calc R U . . .
C63 C 0.32465(17) -0.18509(15) 0.07704(15) 0.0411(5) Uani 1 1 d . . . . .
H63 H 0.2716 -0.2392 0.0648 0.049 Uiso 1 1 calc R U . . .
C64 C 0.37881(18) -0.18708(16) 0.02743(16) 0.0467(6) Uani 1 1 d . . . . .
H64 H 0.3631 -0.2424 -0.0190 0.056 Uiso 1 1 calc R U . . .
C65 C 0.45618(19) -0.10819(16) 0.04543(17) 0.0472(6) Uani 1 1 d . . . . .
H65 H 0.4938 -0.1095 0.0115 0.057 Uiso 1 1 calc R U . . .
C66 C 0.47893(17) -0.02733(15) 0.11276(15) 0.0406(5) Uani 1 1 d . . . . .
H66 H 0.5317 0.0267 0.1244 0.049 Uiso 1 1 calc R U . . .
C71 C 0.50009(15) 0.16547(13) 0.21060(14) 0.0320(4) Uani 1 1 d . . . . .
C72 C 0.43063(18) 0.17195(15) 0.14252(15) 0.0394(5) Uani 1 1 d . . . . .
H72 H 0.3643 0.1318 0.1205 0.047 Uiso 1 1 calc R U . . .
C73 C 0.4567(2) 0.23631(17) 0.10600(18) 0.0500(6) Uani 1 1 d . . . . .
H73 H 0.4083 0.2408 0.0602 0.060 Uiso 1 1 calc R U . . .
C74 C 0.5530(2) 0.29360(16) 0.13648(19) 0.0524(7) Uani 1 1 d . . . . .
H74 H 0.5712 0.3382 0.1123 0.063 Uiso 1 1 calc R U . . .
C75 C 0.6227(2) 0.28596(16) 0.20184(19) 0.0516(7) Uani 1 1 d . . . . .
H75 H 0.6891 0.3245 0.2216 0.062 Uiso 1 1 calc R U . . .
C76 C 0.59722(17) 0.22249(15) 0.23953(17) 0.0431(5) Uani 1 1 d . . . . .
H76 H 0.6460 0.2181 0.2849 0.052 Uiso 1 1 calc R U . . .
F82 F 0.09063(10) 0.30394(8) 0.63599(8) 0.0420(3) Uani 1 1 d . . . . .
F83 F 0.01087(12) 0.12713(10) 0.53589(10) 0.0596(4) Uani 1 1 d . . . . .
F84 F -0.03128(11) 0.00288(9) 0.61161(12) 0.0637(4) Uani 1 1 d . . . . .
F85 F 0.00479(11) 0.06171(9) 0.79031(12) 0.0586(4) Uani 1 1 d . . . . .
F86 F 0.08505(9) 0.23720(9) 0.89189(9) 0.0434(3) Uani 1 1 d . . . . .
F92 F 0.31059(9) 0.53890(9) 1.00528(8) 0.0428(3) Uani 1 1 d . . . . .
F93 F 0.29489(11) 0.59987(10) 1.15836(9) 0.0597(4) Uani 1 1 d . . . . .
F94 F 0.12430(13) 0.52981(12) 1.17032(10) 0.0662(4) Uani 1 1 d . . . . .
F95 F -0.03512(10) 0.39591(10) 1.02114(10) 0.0506(4) Uani 1 1 d . . . . .
F96 F -0.02277(8) 0.33414(8) 0.86555(9) 0.0401(3) Uani 1 1 d . . . . .
F102 F -0.06446(8) 0.31686(8) 0.68100(9) 0.0397(3) Uani 1 1 d . . . . .
F103 F -0.15136(10) 0.41470(10) 0.62790(10) 0.0534(4) Uani 1 1 d . . . . .
F104 F -0.05491(12) 0.59806(10) 0.68617(11) 0.0604(4) Uani 1 1 d . . . . .
F105 F 0.13609(11) 0.68230(9) 0.80594(12) 0.0595(4) Uani 1 1 d . . . . .
F106 F 0.22513(9) 0.58735(8) 0.86663(9) 0.0405(3) Uani 1 1 d . . . . .
F112 F 0.28499(9) 0.34955(9) 0.93576(8) 0.0410(3) Uani 1 1 d . . . . .
F113 F 0.46517(9) 0.38539(10) 0.95422(9) 0.0477(3) Uani 1 1 d . . . . .
F114 F 0.53748(9) 0.47152(10) 0.85599(10) 0.0525(4) Uani 1 1 d . . . . .
F115 F 0.42055(10) 0.51218(9) 0.73391(10) 0.0487(3) Uani 1 1 d . . . . .
F116 F 0.24322(9) 0.48245(8) 0.71794(8) 0.0376(3) Uani 1 1 d . . . . .
C81 C 0.09050(13) 0.28170(13) 0.76952(13) 0.0288(4) Uani 1 1 d . . . . .
C82 C 0.07020(15) 0.24648(14) 0.67781(14) 0.0329(4) Uani 1 1 d . . . . .
C83 C 0.02942(16) 0.15503(15) 0.62408(16) 0.0405(5) Uani 1 1 d . . . . .
C84 C 0.00798(16) 0.09244(14) 0.66235(18) 0.0428(5) Uani 1 1 d . . . . .
C85 C 0.02686(16) 0.12235(15) 0.75190(18) 0.0413(5) Uani 1 1 d . . . . .
C86 C 0.06815(14) 0.21505(14) 0.80395(14) 0.0322(4) Uani 1 1 d . . . . .
C91 C 0.14551(14) 0.42928(13) 0.92661(13) 0.0296(4) Uani 1 1 d . . . . .
C92 C 0.22286(15) 0.49869(14) 1.00440(14) 0.0329(4) Uani 1 1 d . . . . .
C93 C 0.21672(17) 0.53243(15) 1.08524(15) 0.0405(5) Uani 1 1 d . . . . .
C94 C 0.13049(19) 0.49727(16) 1.09167(15) 0.0426(5) Uani 1 1 d . . . . .
C95 C 0.05100(17) 0.42980(15) 1.01671(16) 0.0385(5) Uani 1 1 d . . . . .
C96 C 0.05997(15) 0.39855(14) 0.93736(14) 0.0318(4) Uani 1 1 d . . . . .
C101 C 0.08758(14) 0.44579(13) 0.77559(13) 0.0270(4) Uani 1 1 d . . . . .
C102 C -0.00916(14) 0.40777(13) 0.71472(14) 0.0302(4) Uani 1 1 d . . . . .
C103 C -0.05679(15) 0.45692(15) 0.68482(14) 0.0354(5) Uani 1 1 d . . . . .
C104 C -0.00888(17) 0.54945(16) 0.71487(16) 0.0400(5) Uani 1 1 d . . . . .
C105 C 0.08689(17) 0.59159(14) 0.77505(16) 0.0380(5) Uani 1 1 d . . . . .
C106 C 0.13133(14) 0.53997(13) 0.80414(14) 0.0305(4) Uani 1 1 d . . . . .
C111 C 0.25501(14) 0.41795(13) 0.82977(13) 0.0276(4) Uani 1 1 d . . . . .
C112 C 0.31658(15) 0.39272(14) 0.88571(13) 0.0309(4) Uani 1 1 d . . . . .
C113 C 0.40986(15) 0.40956(14) 0.89597(14) 0.0342(4) Uani 1 1 d . . . . .
C114 C 0.44640(15) 0.45234(14) 0.84669(15) 0.0366(5) Uani 1 1 d . . . . .
C115 C 0.38781(15) 0.47444(14) 0.78679(15) 0.0353(5) Uani 1 1 d . . . . .
C116 C 0.29482(14) 0.45755(13) 0.77918(14) 0.0302(4) Uani 1 1 d . . . . .
B B 0.14508(15) 0.39334(14) 0.82477(15) 0.0262(4) Uani 1 1 d . . . . .
C11S C 0.4614(2) 0.2787(2) 0.70974(19) 0.0582(7) Uani 1 1 d . . . . .
H11S H 0.5213 0.3120 0.7092 0.070 Uiso 1 1 calc R U . . .
C12S C 0.4590(2) 0.2317(2) 0.7654(2) 0.0607(7) Uani 1 1 d . . . . .
H12S H 0.5171 0.2322 0.8032 0.073 Uiso 1 1 calc R U . . .
C13S C 0.3728(2) 0.1841(2) 0.7664(3) 0.0737(9) Uani 1 1 d . . . . .
H13S H 0.3709 0.1516 0.8049 0.088 Uiso 1 1 calc R U . . .
C14S C 0.2886(2) 0.1837(2) 0.7110(3) 0.0810(10) Uani 1 1 d . . . . .
H14S H 0.2287 0.1509 0.7116 0.097 Uiso 1 1 calc R U . . .
C15S C 0.2911(2) 0.2304(2) 0.6552(2) 0.0671(8) Uani 1 1 d . . . . .
H15S H 0.2331 0.2298 0.6170 0.081 Uiso 1 1 calc R U . . .
C16S C 0.3773(2) 0.2777(2) 0.65471(18) 0.0598(7) Uani 1 1 d . . . . .
H16S H 0.3792 0.3101 0.6161 0.072 Uiso 1 1 calc R U . . .
C21S C 0.8261(3) 0.0482(4) 0.2579(2) 0.0646(16) Uiso 0.5 1 d G . P A 1
H21S H 0.8617 0.0526 0.3167 0.078 Uiso 0.5 1 calc R U P A 1
C22S C 0.8047(4) 0.1198(3) 0.2471(3) 0.087(2) Uiso 0.5 1 d G . P A 1
H22S H 0.8257 0.1731 0.2985 0.105 Uiso 0.5 1 calc R U P A 1
C23S C 0.7525(4) 0.1134(3) 0.1610(3) 0.064(4) Uiso 0.5 1 d G . P A 1
H23S H 0.7379 0.1623 0.1536 0.077 Uiso 0.5 1 calc R U P A 1
C24S C 0.7218(4) 0.0355(3) 0.0858(2) 0.0553(15) Uiso 0.5 1 d G . P A 1
H24S H 0.6862 0.0311 0.0270 0.066 Uiso 0.5 1 calc R U P A 1
C25S C 0.7432(3) -0.0361(2) 0.0966(2) 0.0572(14) Uiso 0.5 1 d G . P A 1
H25S H 0.7222 -0.0894 0.0452 0.069 Uiso 0.5 1 calc R U P A 1
C26S C 0.7953(3) -0.0297(3) 0.1827(3) 0.0530(13) Uiso 0.5 1 d G . P A 1
H26S H 0.8100 -0.0786 0.1901 0.064 Uiso 0.5 1 calc R U P A 1
C31S C 0.8385(3) 0.1009(4) 0.2873(3) 0.0655(15) Uiso 0.5 1 d G . P B 2
H31S H 0.8763 0.1282 0.3509 0.079 Uiso 0.5 1 calc R U P B 2
C32S C 0.8005(4) 0.1491(3) 0.2428(3) 0.0719(18) Uiso 0.5 1 d G . P B 2
H32S H 0.8124 0.2094 0.2759 0.086 Uiso 0.5 1 calc R U P B 2
C33S C 0.7452(5) 0.1090(4) 0.1497(3) 0.084(5) Uiso 0.5 1 d G . P B 2
H33S H 0.7193 0.1420 0.1193 0.101 Uiso 0.5 1 calc R U P B 2
C34S C 0.7279(5) 0.0207(4) 0.1012(3) 0.102(3) Uiso 0.5 1 d G . P B 2
H34S H 0.6901 -0.0066 0.0376 0.123 Uiso 0.5 1 calc R U P B 2
C35S C 0.7659(5) -0.0275(3) 0.1458(4) 0.104(3) Uiso 0.5 1 d G . P B 2
H35S H 0.7541 -0.0878 0.1126 0.125 Uiso 0.5 1 calc R U P B 2
C36S C 0.8212(4) 0.0126(3) 0.2388(4) 0.0690(17) Uiso 0.5 1 d G . P B 2
H36S H 0.8472 -0.0204 0.2693 0.083 Uiso 0.5 1 calc R U P B 2
C41S C -0.0821(2) 0.4562(2) 0.4549(3) 0.0613(15) Uiso 0.5 1 d G . P C -1
H41S H -0.1483 0.4142 0.4212 0.074 Uiso 0.5 1 calc R U P C -1
C42S C -0.0531(3) 0.5459(3) 0.4624(3) 0.0473(12) Uiso 0.5 1 d G . P C -1
H42S H -0.0995 0.5652 0.4339 0.057 Uiso 0.5 1 calc R U P C -1
C43S C 0.0438(3) 0.60741(19) 0.5115(3) 0.0708(17) Uiso 0.5 1 d G . P C -1
H43S H 0.0636 0.6687 0.5166 0.085 Uiso 0.5 1 calc R U P C -1
C44S C 0.1117(2) 0.5792(3) 0.5532(3) 0.0790(19) Uiso 0.5 1 d G . P C -1
H44S H 0.1779 0.6212 0.5868 0.095 Uiso 0.5 1 calc R U P C -1
C45S C 0.0827(3) 0.4894(3) 0.5457(3) 0.0643(16) Uiso 0.5 1 d G . P C -1
H45S H 0.1291 0.4701 0.5742 0.077 Uiso 0.5 1 calc R U P C -1
C46S C -0.0142(3) 0.4279(2) 0.4965(3) 0.0700(17) Uiso 0.5 1 d G . P C -1
H46S H -0.0340 0.3666 0.4914 0.084 Uiso 0.5 1 calc R U P C -1

loop_
_atom_site_aniso_label
_atom_site_aniso_U_11
_atom_site_aniso_U_22
_atom_site_aniso_U_33
_atom_site_aniso_U_23
_atom_site_aniso_U_13
_atom_site_aniso_U_12
Ru 0.02486(8) 0.02159(8) 0.02235(8) 0.00868(6) 0.00920(6) 0.00786(6)
P1 0.0265(2) 0.0221(2) 0.0242(2) 0.00918(19) 0.01020(19) 0.00846(19)
P2 0.0279(2) 0.0232(2) 0.0278(3) 0.0090(2) 0.0130(2) 0.0088(2)
N 0.0309(9) 0.0256(8) 0.0289(9) 0.0123(7) 0.0115(7) 0.0108(7)
C1 0.0361(11) 0.0319(10) 0.0325(10) 0.0170(9) 0.0197(9) 0.0157(9)
C2 0.0469(12) 0.0303(10) 0.0248(10) 0.0126(8) 0.0177(9) 0.0148(9)
C3 0.0324(10) 0.0331(11) 0.0250(10) 0.0146(8) 0.0078(8) 0.0075(9)
C3A 0.0309(10) 0.0343(10) 0.0293(10) 0.0203(9) 0.0131(8) 0.0128(8)
C4 0.0330(11) 0.0444(12) 0.0442(12) 0.0300(10) 0.0184(10) 0.0203(10)
C5 0.0507(14) 0.0411(12) 0.0559(14) 0.0302(11) 0.0318(12) 0.0298(11)
C6 0.0471(13) 0.0256(10) 0.0496(13) 0.0160(10) 0.0241(11) 0.0125(10)
C7 0.0329(11) 0.0295(10) 0.0381(11) 0.0150(9) 0.0153(9) 0.0088(9)
C7A 0.0313(10) 0.0297(10) 0.0308(10) 0.0173(8) 0.0151(8) 0.0124(8)
C10 0.0320(10) 0.0286(10) 0.0317(11) 0.0130(9) 0.0118(9) 0.0123(8)
C11 0.0276(10) 0.0301(10) 0.0270(10) 0.0076(8) 0.0059(8) 0.0089(8)
C12 0.0453(13) 0.0354(12) 0.0327(11) 0.0145(10) 0.0063(10) 0.0138(10)
C13 0.0502(14) 0.0293(11) 0.0393(13) 0.0083(10) 0.0066(11) 0.0105(10)
C14 0.0432(13) 0.0407(13) 0.0290(11) 0.0072(10) 0.0019(10) 0.0107(10)
C15 0.0532(15) 0.0416(13) 0.0365(13) 0.0177(11) 0.0022(11) 0.0144(11)
C16 0.0473(13) 0.0307(11) 0.0368(12) 0.0127(10) 0.0051(10) 0.0113(10)
C21 0.0325(10) 0.0259(9) 0.0266(10) 0.0120(8) 0.0142(8) 0.0135(8)
C22 0.0317(10) 0.0278(10) 0.0313(10) 0.0109(8) 0.0125(8) 0.0125(8)
C23 0.0346(11) 0.0379(12) 0.0464(13) 0.0213(10) 0.0195(10) 0.0162(10)
C24 0.0534(14) 0.0461(13) 0.0580(15) 0.0259(12) 0.0372(13) 0.0291(12)
C25 0.0601(16) 0.0333(12) 0.0556(15) 0.0108(11) 0.0344(13) 0.0222(11)
C26 0.0422(12) 0.0266(10) 0.0411(12) 0.0086(9) 0.0194(10) 0.0120(9)
C31 0.0333(10) 0.0301(10) 0.0304(10) 0.0156(8) 0.0163(8) 0.0159(8)
C32 0.0453(12) 0.0331(11) 0.0334(11) 0.0153(9) 0.0137(10) 0.0186(10)
C33 0.0561(15) 0.0461(13) 0.0321(12) 0.0173(10) 0.0120(11) 0.0254(12)
C34 0.0562(15) 0.0502(14) 0.0431(13) 0.0313(12) 0.0241(12) 0.0309(12)
C35 0.0584(15) 0.0354(12) 0.0528(15) 0.0272(11) 0.0224(12) 0.0226(11)
C36 0.0483(13) 0.0306(11) 0.0384(12) 0.0153(10) 0.0125(10) 0.0144(10)
C41 0.0287(10) 0.0220(9) 0.0332(10) 0.0081(8) 0.0104(8) 0.0100(8)
C42 0.0378(12) 0.0317(11) 0.0362(11) 0.0120(9) 0.0113(9) 0.0114(9)
C43 0.0455(14) 0.0384(13) 0.0373(12) 0.0098(10) 0.0014(10) 0.0132(11)
C44 0.0317(12) 0.0327(12) 0.0613(16) 0.0130(11) 0.0030(11) 0.0072(10)
C45 0.0338(12) 0.0289(11) 0.0602(15) 0.0170(11) 0.0160(11) 0.0082(9)
C46 0.0336(11) 0.0257(10) 0.0412(12) 0.0109(9) 0.0149(9) 0.0098(9)
C51 0.0282(10) 0.0295(10) 0.0362(11) 0.0137(9) 0.0153(9) 0.0106(8)
C52 0.0336(11) 0.0340(11) 0.0391(12) 0.0106(9) 0.0132(9) 0.0106(9)
C53 0.0355(12) 0.0487(14) 0.0371(13) 0.0112(11) 0.0085(10) 0.0075(11)
C54 0.0346(12) 0.0702(18) 0.0455(14) 0.0284(13) 0.0137(11) 0.0219(12)
C55 0.0438(13) 0.0592(16) 0.0559(15) 0.0295(13) 0.0240(12) 0.0311(12)
C56 0.0376(12) 0.0388(12) 0.0434(13) 0.0163(10) 0.0191(10) 0.0177(10)
C61 0.0348(11) 0.0282(10) 0.0278(10) 0.0097(8) 0.0134(8) 0.0131(8)
C62 0.0349(11) 0.0311(10) 0.0328(11) 0.0120(9) 0.0151(9) 0.0134(9)
C63 0.0429(13) 0.0284(11) 0.0429(13) 0.0088(10) 0.0164(10) 0.0101(10)
C64 0.0575(15) 0.0341(12) 0.0407(13) 0.0024(10) 0.0218(12) 0.0189(11)
C65 0.0611(16) 0.0440(13) 0.0468(14) 0.0141(11) 0.0350(13) 0.0256(12)
C66 0.0473(13) 0.0345(11) 0.0417(12) 0.0124(10) 0.0261(11) 0.0141(10)
C71 0.0421(11) 0.0238(9) 0.0367(11) 0.0126(8) 0.0254(10) 0.0128(9)
C72 0.0512(13) 0.0366(12) 0.0425(12) 0.0192(10) 0.0280(11) 0.0221(11)
C73 0.0786(19) 0.0457(14) 0.0526(15) 0.0304(12) 0.0414(14) 0.0366(14)
C74 0.088(2) 0.0327(12) 0.0651(17) 0.0268(12) 0.0576(16) 0.0295(13)
C75 0.0627(16) 0.0323(12) 0.0643(17) 0.0178(12) 0.0438(15) 0.0101(12)
C76 0.0452(13) 0.0347(12) 0.0522(14) 0.0169(11) 0.0292(11) 0.0117(10)
F82 0.0570(8) 0.0344(7) 0.0352(7) 0.0140(6) 0.0240(6) 0.0157(6)
F83 0.0706(10) 0.0429(8) 0.0456(8) -0.0025(7) 0.0263(8) 0.0144(7)
F84 0.0633(10) 0.0227(7) 0.0945(12) 0.0056(7) 0.0422(9) 0.0107(7)
F85 0.0652(10) 0.0366(7) 0.0938(12) 0.0411(8) 0.0442(9) 0.0226(7)
F86 0.0496(8) 0.0417(7) 0.0464(8) 0.0278(6) 0.0207(6) 0.0195(6)
F92 0.0312(6) 0.0429(7) 0.0366(7) 0.0039(6) 0.0100(5) 0.0080(6)
F93 0.0625(10) 0.0581(9) 0.0337(7) -0.0020(7) 0.0107(7) 0.0211(8)
F94 0.0962(12) 0.0771(11) 0.0493(9) 0.0224(8) 0.0501(9) 0.0483(10)
F95 0.0594(9) 0.0555(9) 0.0733(10) 0.0393(8) 0.0506(8) 0.0349(7)
F96 0.0306(6) 0.0398(7) 0.0478(7) 0.0179(6) 0.0174(6) 0.0109(5)
F102 0.0292(6) 0.0286(6) 0.0465(7) 0.0118(6) 0.0063(5) 0.0062(5)
F103 0.0364(7) 0.0564(9) 0.0539(9) 0.0169(7) 0.0030(6) 0.0226(7)
F104 0.0706(10) 0.0571(9) 0.0701(10) 0.0323(8) 0.0246(8) 0.0461(8)
F105 0.0626(9) 0.0269(7) 0.0878(12) 0.0218(7) 0.0291(9) 0.0203(7)
F106 0.0323(6) 0.0270(6) 0.0493(8) 0.0093(6) 0.0122(6) 0.0066(5)
F112 0.0418(7) 0.0531(8) 0.0420(7) 0.0296(6) 0.0214(6) 0.0243(6)
F113 0.0379(7) 0.0612(9) 0.0437(8) 0.0206(7) 0.0104(6) 0.0274(7)
F114 0.0291(7) 0.0587(9) 0.0706(10) 0.0233(8) 0.0247(7) 0.0177(6)
F115 0.0494(8) 0.0514(8) 0.0654(9) 0.0331(7) 0.0403(7) 0.0216(7)
F116 0.0399(7) 0.0413(7) 0.0437(7) 0.0262(6) 0.0218(6) 0.0202(6)
C81 0.0242(9) 0.0268(10) 0.0334(10) 0.0115(8) 0.0113(8) 0.0095(8)
C82 0.0329(11) 0.0275(10) 0.0395(11) 0.0132(9) 0.0175(9) 0.0120(9)
C83 0.0376(12) 0.0333(11) 0.0435(13) 0.0057(10) 0.0178(10) 0.0131(10)
C84 0.0356(12) 0.0211(10) 0.0655(16) 0.0073(10) 0.0243(11) 0.0094(9)
C85 0.0355(12) 0.0301(11) 0.0683(16) 0.0257(11) 0.0273(11) 0.0156(9)
C86 0.0284(10) 0.0325(11) 0.0401(11) 0.0179(9) 0.0152(9) 0.0144(9)
C91 0.0320(10) 0.0306(10) 0.0302(10) 0.0142(8) 0.0139(8) 0.0156(8)
C92 0.0331(11) 0.0338(11) 0.0335(11) 0.0137(9) 0.0145(9) 0.0153(9)
C93 0.0485(13) 0.0382(12) 0.0303(11) 0.0084(9) 0.0121(10) 0.0212(11)
C94 0.0664(16) 0.0453(13) 0.0357(12) 0.0198(10) 0.0305(12) 0.0352(12)
C95 0.0471(13) 0.0398(12) 0.0536(14) 0.0286(11) 0.0341(12) 0.0275(11)
C96 0.0350(11) 0.0299(10) 0.0358(11) 0.0172(9) 0.0163(9) 0.0154(9)
C101 0.0291(10) 0.0268(9) 0.0269(9) 0.0113(8) 0.0144(8) 0.0109(8)
C102 0.0305(10) 0.0290(10) 0.0318(10) 0.0127(8) 0.0142(8) 0.0116(8)
C103 0.0324(11) 0.0431(12) 0.0321(11) 0.0146(9) 0.0115(9) 0.0198(10)
C104 0.0473(13) 0.0427(13) 0.0458(13) 0.0236(11) 0.0226(11) 0.0303(11)
C105 0.0463(13) 0.0252(10) 0.0476(13) 0.0143(9) 0.0242(11) 0.0169(9)
C106 0.0290(10) 0.0275(10) 0.0333(10) 0.0101(8) 0.0149(8) 0.0097(8)
C111 0.0269(9) 0.0233(9) 0.0276(10) 0.0068(8) 0.0105(8) 0.0082(8)
C112 0.0327(10) 0.0300(10) 0.0279(10) 0.0097(8) 0.0129(8) 0.0120(8)
C113 0.0325(11) 0.0337(11) 0.0320(11) 0.0083(9) 0.0094(9) 0.0164(9)
C114 0.0254(10) 0.0321(11) 0.0449(12) 0.0073(9) 0.0146(9) 0.0097(9)
C115 0.0360(11) 0.0301(10) 0.0425(12) 0.0145(9) 0.0224(10) 0.0112(9)
C116 0.0316(10) 0.0248(9) 0.0334(10) 0.0113(8) 0.0136(9) 0.0112(8)
B 0.0245(10) 0.0240(10) 0.0269(11) 0.0097(9) 0.0104(9) 0.0073(8)
C11S 0.0539(16) 0.0697(19) 0.0558(16) 0.0192(14) 0.0285(14) 0.0309(15)
C12S 0.0567(17) 0.0664(18) 0.0650(18) 0.0236(15) 0.0238(15) 0.0368(15)
C13S 0.078(2) 0.071(2) 0.103(3) 0.052(2) 0.048(2) 0.0456(18)
C14S 0.0538(18) 0.076(2) 0.129(3) 0.054(2) 0.040(2) 0.0321(17)
C15S 0.0568(18) 0.071(2) 0.0671(19) 0.0163(16) 0.0166(15) 0.0375(16)
C16S 0.076(2) 0.075(2) 0.0464(15) 0.0213(14) 0.0354(15) 0.0472(17)

loop_
_atom_type_symbol
_atom_type_description
_atom_type_scat_dispersion_real
_atom_type_scat_dispersion_imag
_atom_type_scat_source
C C 0.0033 0.0016 'International Tables Vol C Tables 4.2.6.8 and 6.1.1.4'
H H 0.0000 0.0000 'International Tables Vol C Tables 4.2.6.8 and 6.1.1.4'
B B 0.0013 0.0007 'International Tables Vol C Tables 4.2.6.8 and 6.1.1.4'
N N 0.0061 0.0033 'International Tables Vol C Tables 4.2.6.8 and 6.1.1.4'
F F 0.0171 0.0103 'International Tables Vol C Tables 4.2.6.8 and 6.1.1.4'
P P 0.1023 0.0942 'International Tables Vol C Tables 4.2.6.8 and 6.1.1.4'
Ru Ru -1.2594 0.8363 'International Tables Vol C Tables 4.2.6.8 and 6.1.1.4'

loop_
_geom_angle_atom_site_label_1
_geom_angle_atom_site_label_2
_geom_angle_atom_site_label_3
_geom_angle
N Ru C3 153.42(7)
N Ru C2 134.58(7)
C3 Ru C2 37.94(8)
N Ru C1 99.00(7)
C3 Ru C1 63.45(8)
C2 Ru C1 37.50(8)
N Ru P1 96.82(5)
C3 Ru P1 106.66(6)
C2 Ru P1 87.01(5)
C1 Ru P1 104.78(5)
N Ru C3A 117.74(7)
C3 Ru C3A 37.16(7)
C2 Ru C3A 61.14(7)
C1 Ru C3A 61.11(7)
P1 Ru C3A 143.60(5)
N Ru C7A 92.40(7)
C3 Ru C7A 61.45(7)
C2 Ru C7A 60.80(7)
C1 Ru C7A 36.61(7)
P1 Ru C7A 141.38(5)
C3A Ru C7A 35.34(7)
N Ru P2 91.84(5)
C3 Ru P2 96.82(6)
C2 Ru P2 132.54(6)
C1 Ru P2 153.07(5)
P1 Ru P2 98.240(17)
C3A Ru P2 92.02(5)
C7A Ru P2 118.91(5)
C41 P1 C21 105.06(9)
C41 P1 C31 103.23(9)
C21 P1 C31 95.92(9)
C41 P1 Ru 112.05(6)
C21 P1 Ru 112.14(6)
C31 P1 Ru 125.79(7)
C51 P2 C61 103.16(9)
C51 P2 C71 102.47(10)
C61 P2 C71 100.58(9)
C51 P2 Ru 112.85(7)
C61 P2 Ru 113.23(7)
C71 P2 Ru 122.21(7)
C10 N Ru 169.95(16)
C2 C1 C7A 107.36(18)
C2 C1 Ru 69.96(11)
C7A C1 Ru 76.98(11)
C1 C2 C3 109.40(18)
C1 C2 Ru 72.54(11)
C3 C2 Ru 70.87(11)
C2 C3 C3A 107.19(17)
C2 C3 Ru 71.20(11)
C3A C3 Ru 77.84(11)
C4 C3A C7A 119.54(19)
C4 C3A C3 132.93(19)
C7A C3A C3 107.42(17)
C4 C3A Ru 130.86(14)
C7A C3A Ru 72.58(11)
C3 C3A Ru 65.00(10)
C5 C4 C3A 118.55(19)
C4 C5 C6 121.7(2)
C7 C6 C5 121.4(2)
C6 C7 C7A 118.5(2)
C7 C7A C3A 120.16(18)
C7 C7A C1 131.73(19)
C3A C7A C1 108.09(18)
C7 C7A Ru 128.78(14)
C3A C7A Ru 72.08(10)
C1 C7A Ru 66.41(10)
N C10 C11 175.9(2)
C16 C11 C12 120.17(19)
C16 C11 C10 119.61(19)
C12 C11 C10 120.11(19)
C13 C12 C11 119.5(2)
C12 C13 C14 120.4(2)
C15 C14 C13 120.1(2)
C14 C15 C16 120.3(2)
C15 C16 C11 119.5(2)
C26 C21 C22 118.32(18)
C26 C21 P1 124.37(15)
C22 C21 P1 117.04(14)
C23 C22 C21 121.20(19)
C24 C23 C22 120.0(2)
C23 C24 C25 119.7(2)
C24 C25 C26 120.6(2)
C25 C26 C21 120.2(2)
C32 C31 C36 118.12(19)
C32 C31 P1 121.06(15)
C36 C31 P1 120.49(16)
C31 C32 C33 121.0(2)
C34 C33 C32 120.1(2)
C35 C34 C33 119.8(2)
C34 C35 C36 120.5(2)
C35 C36 C31 120.5(2)
C46 C41 C42 118.30(19)
C46 C41 P1 120.79(16)
C42 C41 P1 120.61(16)
C43 C42 C41 120.5(2)
C42 C43 C44 120.4(2)
C45 C44 C43 119.5(2)
C44 C45 C46 120.6(2)
C45 C46 C41 120.7(2)
C56 C51 C52 118.4(2)
C56 C51 P2 122.80(17)
C52 C51 P2 118.74(16)
C53 C52 C51 121.0(2)
C54 C53 C52 119.6(2)
C55 C54 C53 120.3(2)
C54 C55 C56 120.2(2)
C55 C56 C51 120.5(2)
C62 C61 C66 118.77(19)
C62 C61 P2 120.00(15)
C66 C61 P2 121.19(16)
C63 C62 C61 120.38(19)
C64 C63 C62 120.3(2)
C63 C64 C65 119.8(2)
C64 C65 C66 120.1(2)
C65 C66 C61 120.6(2)
C72 C71 C76 118.7(2)
C72 C71 P2 117.58(16)
C76 C71 P2 123.73(18)
C71 C72 C73 121.0(2)
C74 C73 C72 119.7(2)
C75 C74 C73 119.8(2)
C74 C75 C76 120.8(2)
C75 C76 C71 119.9(2)
C86 C81 C82 113.16(18)
C86 C81 B 128.28(18)
C82 C81 B 118.33(17)
F82 C82 C83 115.64(19)
F82 C82 C81 119.47(17)
C83 C82 C81 124.9(2)
F83 C83 C84 120.2(2)
F83 C83 C82 120.9(2)
C84 C83 C82 118.9(2)
F84 C84 C85 120.7(2)
F84 C84 C83 120.1(2)
C85 C84 C83 119.2(2)
F85 C85 C84 119.9(2)
F85 C85 C86 119.7(2)
C84 C85 C86 120.3(2)
F86 C86 C81 121.02(18)
F86 C86 C85 115.44(18)
C81 C86 C85 123.5(2)
C92 C91 C96 113.15(18)
C92 C91 B 125.95(17)
C96 C91 B 120.34(17)
F92 C92 C93 115.01(19)
F92 C92 C91 121.21(18)
C93 C92 C91 123.8(2)
F93 C93 C94 119.4(2)
F93 C93 C92 120.7(2)
C94 C93 C92 119.9(2)
F94 C94 C95 120.8(2)
F94 C94 C93 120.1(2)
C95 C94 C93 119.0(2)
F95 C95 C94 119.9(2)
F95 C95 C96 120.9(2)
C94 C95 C96 119.2(2)
F96 C96 C95 115.55(18)
F96 C96 C91 119.60(18)
C95 C96 C91 124.8(2)
C102 C101 C106 112.40(18)
C102 C101 B 126.73(17)
C106 C101 B 120.18(17)
F102 C102 C103 114.79(18)
F102 C102 C101 120.91(17)
C103 C102 C101 124.29(19)
F103 C103 C104 119.53(19)
F103 C103 C102 120.2(2)
C104 C103 C102 120.2(2)
F104 C104 C103 120.6(2)
F104 C104 C105 120.7(2)
C103 C104 C105 118.66(19)
F105 C105 C104 120.2(2)
F105 C105 C106 120.6(2)
C104 C105 C106 119.21(19)
F106 C106 C105 115.51(18)
F106 C106 C101 119.27(17)
C105 C106 C101 125.21(19)
C116 C111 C112 112.93(17)
C116 C111 B 127.51(17)
C112 C111 B 119.43(17)
F112 C112 C113 116.00(18)
F112 C112 C111 119.03(17)
C113 C112 C111 124.95(19)
F113 C113 C114 120.14(19)
F113 C113 C112 120.66(19)
C114 C113 C112 119.20(19)
F114 C114 C115 120.2(2)
F114 C114 C113 121.0(2)
C115 C114 C113 118.75(19)
F115 C115 C114 119.78(19)
F115 C115 C116 119.82(19)
C114 C115 C116 120.39(19)
F116 C116 C115 115.43(18)
F116 C116 C111 120.95(17)
C115 C116 C111 123.62(19)
C111 B C101 115.26(15)
C111 B C81 102.20(15)
C101 B C81 112.64(16)
C111 B C91 112.51(16)
C101 B C91 100.27(15)
C81 B C91 114.57(16)
C12S C11S C16S 120.0(3)
C13S C12S C11S 119.9(3)
C12S C13S C14S 119.6(3)
C15S C14S C13S 120.4(3)
C16S C15S C14S 119.6(3)
C15S C16S C11S 120.4(3)
C22S C21S C26S 120.0
C21S C22S C23S 120.0
C24S C23S C22S 120.0
C25S C24S C23S 120.0
C24S C25S C26S 120.0
C25S C26S C21S 120.0
C32S C31S C36S 120.0
C31S C32S C33S 120.0
C32S C33S C34S 120.0
C35S C34S C33S 120.0
C34S C35S C36S 120.0
C35S C36S C31S 120.0
C42S C41S C46S 120.0
C41S C42S C43S 120.0
C44S C43S C42S 120.0
C43S C44S C45S 120.0
C46S C45S C44S 120.0
C45S C46S C41S 120.0

loop_
_geom_bond_atom_site_label_1
_geom_bond_atom_site_label_2
_geom_bond_distance
Ru N 2.0426(16)
Ru C3 2.1801(19)
Ru C2 2.1844(19)
Ru C1 2.2181(19)
Ru P1 2.3123(5)
Ru C3A 2.3515(18)
Ru C7A 2.3581(18)
Ru P2 2.3664(5)
P1 C41 1.829(2)
P1 C21 1.8408(19)
P1 C31 1.8435(19)
P2 C51 1.835(2)
P2 C61 1.836(2)
P2 C71 1.836(2)
N C10 1.144(2)
C1 C2 1.415(3)
C1 C7A 1.444(3)
C2 C3 1.419(3)
C3 C3A 1.453(3)
C3A C4 1.419(3)
C3A C7A 1.430(3)
C4 C5 1.368(3)
C5 C6 1.412(3)
C6 C7 1.365(3)
C7 C7A 1.419(3)
C10 C11 1.436(3)
C11 C16 1.387(3)
C11 C12 1.387(3)
C12 C13 1.376(3)
C13 C14 1.379(3)
C14 C15 1.376(3)
C15 C16 1.382(3)
C21 C26 1.391(3)
C21 C22 1.393(3)
C22 C23 1.381(3)
C23 C24 1.378(3)
C24 C25 1.380(3)
C25 C26 1.388(3)
C31 C32 1.386(3)
C31 C36 1.395(3)
C32 C33 1.390(3)
C33 C34 1.375(3)
C34 C35 1.373(3)
C35 C36 1.389(3)
C41 C46 1.395(3)
C41 C42 1.400(3)
C42 C43 1.387(3)
C43 C44 1.388(4)
C44 C45 1.379(4)
C45 C46 1.384(3)
C51 C56 1.392(3)
C51 C52 1.397(3)
C52 C53 1.387(3)
C53 C54 1.382(4)
C54 C55 1.378(4)
C55 C56 1.390(3)
C61 C62 1.392(3)
C61 C66 1.394(3)
C62 C63 1.391(3)
C63 C64 1.379(3)
C64 C65 1.384(3)
C65 C66 1.385(3)
C71 C72 1.388(3)
C71 C76 1.392(3)
C72 C73 1.390(3)
C73 C74 1.380(4)
C74 C75 1.374(4)
C75 C76 1.391(3)
F82 C82 1.350(2)
F83 C83 1.342(3)
F84 C84 1.346(2)
F85 C85 1.353(2)
F86 C86 1.348(2)
F92 C92 1.348(2)
F93 C93 1.350(3)
F94 C94 1.346(2)
F95 C95 1.351(2)
F96 C96 1.357(2)
F102 C102 1.356(2)
F103 C103 1.344(2)
F104 C104 1.345(2)
F105 C105 1.343(2)
F106 C106 1.361(2)
F112 C112 1.354(2)
F113 C113 1.346(2)
F114 C114 1.341(2)
F115 C115 1.354(2)
F116 C116 1.356(2)
C81 C86 1.387(3)
C81 C82 1.396(3)
C81 B 1.653(3)
C82 C83 1.381(3)
C83 C84 1.376(3)
C84 C85 1.363(3)
C85 C86 1.391(3)
C91 C92 1.390(3)
C91 C96 1.391(3)
C91 B 1.664(3)
C92 C93 1.382(3)
C93 C94 1.372(3)
C94 C95 1.371(3)
C95 C96 1.376(3)
C101 C102 1.391(3)
C101 C106 1.391(3)
C101 B 1.653(3)
C102 C103 1.376(3)
C103 C104 1.369(3)
C104 C105 1.372(3)
C105 C106 1.376(3)
C111 C116 1.389(3)
C111 C112 1.393(3)
C111 B 1.649(3)
C112 C113 1.377(3)
C113 C114 1.373(3)
C114 C115 1.367(3)
C115 C116 1.385(3)
C11S C12S 1.373(4)
C11S C16S 1.375(4)
C12S C13S 1.369(4)
C13S C14S 1.383(4)
C14S C15S 1.371(5)
C15S C16S 1.363(4)
C21S C22S 1.3900
C21S C26S 1.3900
C22S C23S 1.3900
C23S C24S 1.3900
C24S C25S 1.3900
C25S C26S 1.3900
C31S C32S 1.3900
C31S C36S 1.3900
C32S C33S 1.3900
C33S C34S 1.3900
C34S C35S 1.3900
C35S C36S 1.3900
C41S C42S 1.3900
C41S C46S 1.3900
C42S C43S 1.3900
C43S C44S 1.3900
C44S C45S 1.3900
C45S C46S 1.3900

loop_
_geom_torsion_atom_site_label_1
_geom_torsion_atom_site_label_2
_geom_torsion_atom_site_label_3
_geom_torsion_atom_site_label_4
_geom_torsion
N Ru P1 C41 -149.51(8)
C3 Ru P1 C41 43.07(9)
C2 Ru P1 C41 75.93(9)
C1 Ru P1 C41 109.28(9)
C3A Ru P1 C41 48.23(11)
C7A Ru P1 C41 107.94(11)
P2 Ru P1 C41 -56.64(7)
N Ru P1 C21 92.62(8)
C3 Ru P1 C21 -74.79(9)
C2 Ru P1 C21 -41.93(9)
C1 Ru P1 C21 -8.59(9)
C3A Ru P1 C21 -69.64(11)
C7A Ru P1 C21 -9.92(11)
P2 Ru P1 C21 -174.51(7)
N Ru P1 C31 -22.89(9)
C3 Ru P1 C31 169.69(10)
C2 Ru P1 C31 -157.45(10)
C1 Ru P1 C31 -124.11(10)
C3A Ru P1 C31 174.85(11)
C7A Ru P1 C31 -125.44(11)
P2 Ru P1 C31 69.98(8)
N Ru P2 C51 -159.38(8)
C3 Ru P2 C51 -4.55(9)
C2 Ru P2 C51 9.94(10)
C1 Ru P2 C51 -45.23(14)
P1 Ru P2 C51 103.45(7)
C3A Ru P2 C51 -41.53(9)
C7A Ru P2 C51 -65.62(9)
N Ru P2 C61 -42.65(8)
C3 Ru P2 C61 112.18(9)
C2 Ru P2 C61 126.66(10)
C1 Ru P2 C61 71.49(14)
P1 Ru P2 C61 -139.82(7)
C3A Ru P2 C61 75.20(9)
C7A Ru P2 C61 51.11(9)
N Ru P2 C71 77.78(9)
C3 Ru P2 C71 -127.39(10)
C2 Ru P2 C71 -112.91(11)
C1 Ru P2 C71 -168.08(14)
P1 Ru P2 C71 -19.39(9)
C3A Ru P2 C71 -164.37(10)
C7A Ru P2 C71 171.54(10)
C3 Ru N C10 -24.5(10)
C2 Ru N C10 -84.2(9)
C1 Ru N C10 -70.5(9)
P1 Ru N C10 -176.7(9)
C3A Ru N C10 -8.5(10)
C7A Ru N C10 -34.3(9)
P2 Ru N C10 84.8(9)
N Ru C1 C2 -163.94(12)
C3 Ru C1 C2 37.14(12)
P1 Ru C1 C2 -64.37(12)
C3A Ru C1 C2 79.26(13)
C7A Ru C1 C2 114.23(17)
P2 Ru C1 C2 83.49(16)
N Ru C1 C7A 81.83(12)
C3 Ru C1 C7A -77.09(12)
C2 Ru C1 C7A -114.23(17)
P1 Ru C1 C7A -178.61(10)
C3A Ru C1 C7A -34.98(11)
P2 Ru C1 C7A -30.74(19)
C7A C1 C2 C3 6.9(2)
Ru C1 C2 C3 -61.64(13)
C7A C1 C2 Ru 68.57(13)
N Ru C2 C1 22.56(16)
C3 Ru C2 C1 -118.54(17)
P1 Ru C2 C1 119.19(11)
C3A Ru C2 C1 -79.17(12)
C7A Ru C2 C1 -38.54(11)
P2 Ru C2 C1 -142.36(10)
N Ru C2 C3 141.09(12)
C1 Ru C2 C3 118.54(17)
P1 Ru C2 C3 -122.27(11)
C3A Ru C2 C3 39.37(11)
C7A Ru C2 C3 80.00(12)
P2 Ru C2 C3 -23.83(15)
C1 C2 C3 C3A -7.5(2)
Ru C2 C3 C3A -70.23(13)
C1 C2 C3 Ru 62.68(14)
N Ru C3 C2 -89.28(19)
C1 Ru C3 C2 -36.72(11)
P1 Ru C3 C2 61.81(12)
C3A Ru C3 C2 -113.13(16)
C7A Ru C3 C2 -78.15(12)
P2 Ru C3 C2 162.56(11)
N Ru C3 C3A 23.8(2)
C2 Ru C3 C3A 113.13(16)
C1 Ru C3 C3A 76.41(12)
P1 Ru C3 C3A 174.93(10)
C7A Ru C3 C3A 34.97(11)
P2 Ru C3 C3A -84.32(11)
C2 C3 C3A C4 -170.8(2)
Ru C3 C3A C4 123.5(2)
C2 C3 C3A C7A 5.2(2)
Ru C3 C3A C7A -60.50(13)
C2 C3 C3A Ru 65.68(13)
N Ru C3A C4 65.6(2)
C3 Ru C3A C4 -126.2(2)
C2 Ru C3A C4 -166.4(2)
C1 Ru C3A C4 150.5(2)
P1 Ru C3A C4 -134.37(17)
C7A Ru C3A C4 114.3(2)
P2 Ru C3A C4 -27.5(2)
N Ru C3A C7A -48.71(13)
C3 Ru C3A C7A 119.50(17)
C2 Ru C3A C7A 79.30(13)
C1 Ru C3A C7A 36.23(11)
P1 Ru C3A C7A 111.31(12)
P2 Ru C3A C7A -141.86(11)
N Ru C3A C3 -168.21(11)
C2 Ru C3A C3 -40.21(12)
C1 Ru C3A C3 -83.28(13)
P1 Ru C3A C3 -8.20(16)
C7A Ru C3A C3 -119.50(17)
P2 Ru C3A C3 98.64(11)
C7A C3A C4 C5 -0.6(3)
C3 C3A C4 C5 175.0(2)
Ru C3A C4 C5 -92.6(2)
C3A C4 C5 C6 2.3(3)
C4 C5 C6 C7 -0.9(3)
C5 C6 C7 C7A -2.3(3)
C6 C7 C7A C3A 4.0(3)
C6 C7 C7A C1 -173.7(2)
C6 C7 C7A Ru 94.6(2)
C4 C3A C7A C7 -2.6(3)
C3 C3A C7A C7 -179.26(17)
Ru C3A C7A C7 124.98(18)
C4 C3A C7A C1 175.63(17)
C3 C3A C7A C1 -1.0(2)
Ru C3A C7A C1 -56.76(13)
C4 C3A C7A Ru -127.61(18)
C3 C3A C7A Ru 55.76(12)
C2 C1 C7A C7 174.4(2)
Ru C1 C7A C7 -121.8(2)
C2 C1 C7A C3A -3.6(2)
Ru C1 C7A C3A 60.27(13)
C2 C1 C7A Ru -63.84(13)
N Ru C7A C7 23.60(19)
C3 Ru C7A C7 -151.4(2)
C2 Ru C7A C7 165.0(2)
C1 Ru C7A C7 125.5(2)
P1 Ru C7A C7 127.66(16)
C3A Ru C7A C7 -114.7(2)
P2 Ru C7A C7 -69.83(19)
N Ru C7A C3A 138.28(12)
C3 Ru C7A C3A -36.76(12)
C2 Ru C7A C3A -80.34(13)
C1 Ru C7A C3A -119.82(17)
P1 Ru C7A C3A -117.66(11)
P2 Ru C7A C3A 44.84(13)
N Ru C7A C1 -101.90(12)
C3 Ru C7A C1 83.06(13)
C2 Ru C7A C1 39.49(12)
P1 Ru C7A C1 2.16(16)
C3A Ru C7A C1 119.82(17)
P2 Ru C7A C1 164.66(10)
C16 C11 C12 C13 0.5(4)
C10 C11 C12 C13 -175.6(2)
C11 C12 C13 C14 0.1(4)
C12 C13 C14 C15 -0.2(4)
C13 C14 C15 C16 -0.2(4)
C14 C15 C16 C11 0.7(4)
C12 C11 C16 C15 -0.9(4)
C10 C11 C16 C15 175.3(2)
C41 P1 C21 C26 18.9(2)
C31 P1 C21 C26 -86.54(19)
Ru P1 C21 C26 140.85(16)
C41 P1 C21 C22 -167.27(15)
C31 P1 C21 C22 87.29(16)
Ru P1 C21 C22 -45.32(16)
C26 C21 C22 C23 -0.2(3)
P1 C21 C22 C23 -174.45(16)
C21 C22 C23 C24 -1.2(3)
C22 C23 C24 C25 1.4(4)
C23 C24 C25 C26 -0.3(4)
C24 C25 C26 C21 -1.1(4)
C22 C21 C26 C25 1.4(3)
P1 C21 C26 C25 175.13(18)
C41 P1 C31 C32 151.56(17)
C21 P1 C31 C32 -101.42(18)
Ru P1 C31 C32 21.4(2)
C41 P1 C31 C36 -35.11(19)
C21 P1 C31 C36 71.91(18)
Ru P1 C31 C36 -165.27(15)
C36 C31 C32 C33 2.1(3)
P1 C31 C32 C33 175.57(18)
C31 C32 C33 C34 -0.3(4)
C32 C33 C34 C35 -1.5(4)
C33 C34 C35 C36 1.4(4)
C34 C35 C36 C31 0.4(4)
C32 C31 C36 C35 -2.1(3)
P1 C31 C36 C35 -175.65(18)
C21 P1 C41 C46 -135.92(16)
C31 P1 C41 C46 -35.96(18)
Ru P1 C41 C46 102.07(16)
C21 P1 C41 C42 50.38(18)
C31 P1 C41 C42 150.34(17)
Ru P1 C41 C42 -71.63(17)
C46 C41 C42 C43 1.8(3)
P1 C41 C42 C43 175.63(17)
C41 C42 C43 C44 -0.9(3)
C42 C43 C44 C45 -0.7(4)
C43 C44 C45 C46 1.5(4)
C44 C45 C46 C41 -0.5(3)
C42 C41 C46 C45 -1.1(3)
P1 C41 C46 C45 -174.91(16)
C61 P2 C51 C56 -7.3(2)
C71 P2 C51 C56 -111.49(18)
Ru P2 C51 C56 115.24(17)
C61 P2 C51 C52 174.10(16)
C71 P2 C51 C52 69.93(18)
Ru P2 C51 C52 -63.35(17)
C56 C51 C52 C53 0.6(3)
P2 C51 C52 C53 179.28(17)
C51 C52 C53 C54 -0.9(3)
C52 C53 C54 C55 0.3(4)
C53 C54 C55 C56 0.5(4)
C54 C55 C56 C51 -0.8(4)
C52 C51 C56 C55 0.3(3)
P2 C51 C56 C55 -178.33(17)
C51 P2 C61 C62 108.20(17)
C71 P2 C61 C62 -146.18(17)
Ru P2 C61 C62 -14.10(19)
C51 P2 C61 C66 -69.32(19)
C71 P2 C61 C66 36.3(2)
Ru P2 C61 C66 168.38(16)
C66 C61 C62 C63 0.4(3)
P2 C61 C62 C63 -177.16(17)
C61 C62 C63 C64 -0.2(3)
C62 C63 C64 C65 0.1(4)
C63 C64 C65 C66 -0.3(4)
C64 C65 C66 C61 0.6(4)
C62 C61 C66 C65 -0.6(3)
P2 C61 C66 C65 176.90(19)
C51 P2 C71 C72 -179.87(16)
C61 P2 C71 C72 73.96(17)
Ru P2 C71 C72 -52.33(18)
C51 P2 C71 C76 0.6(2)
C61 P2 C71 C76 -105.60(19)
Ru P2 C71 C76 128.11(16)
C76 C71 C72 C73 -2.4(3)
P2 C71 C72 C73 177.99(17)
C71 C72 C73 C74 1.2(3)
C72 C73 C74 C75 0.8(4)
C73 C74 C75 C76 -1.6(4)
C74 C75 C76 C71 0.4(4)
C72 C71 C76 C75 1.6(3)
P2 C71 C76 C75 -178.81(17)
C86 C81 C82 F82 -178.41(17)
B C81 C82 F82 -3.6(3)
C86 C81 C82 C83 1.8(3)
B C81 C82 C83 176.66(19)
F82 C82 C83 F83 -0.9(3)
C81 C82 C83 F83 178.9(2)
F82 C82 C83 C84 179.03(19)
C81 C82 C83 C84 -1.2(3)
F83 C83 C84 F84 0.3(3)
C82 C83 C84 F84 -179.6(2)
F83 C83 C84 C85 -179.6(2)
C82 C83 C84 C85 0.5(3)
F84 C84 C85 F85 -1.0(3)
C83 C84 C85 F85 178.9(2)
F84 C84 C85 C86 179.49(19)
C83 C84 C85 C86 -0.6(3)
C82 C81 C86 F86 178.61(17)
B C81 C86 F86 4.4(3)
C82 C81 C86 C85 -1.9(3)
B C81 C86 C85 -176.11(19)
F85 C85 C86 F86 1.4(3)
C84 C85 C86 F86 -179.07(19)
F85 C85 C86 C81 -178.12(18)
C84 C85 C86 C81 1.4(3)
C96 C91 C92 F92 -177.61(18)
B C91 C92 F92 -6.2(3)
C96 C91 C92 C93 1.7(3)
B C91 C92 C93 173.09(19)
F92 C92 C93 F93 -0.8(3)
C91 C92 C93 F93 179.82(19)
F92 C92 C93 C94 179.19(19)
C91 C92 C93 C94 -0.2(3)
F93 C93 C94 F94 -0.1(3)
C92 C93 C94 F94 179.9(2)
F93 C93 C94 C95 178.9(2)
C92 C93 C94 C95 -1.1(3)
F94 C94 C95 F95 0.7(3)
C93 C94 C95 F95 -178.37(19)
F94 C94 C95 C96 179.68(19)
C93 C94 C95 C96 0.6(3)
F95 C95 C96 F96 1.3(3)
C94 C95 C96 F96 -177.70(18)
F95 C95 C96 C91 -179.89(18)
C94 C95 C96 C91 1.1(3)
C92 C91 C96 F96 176.58(17)
B C91 C96 F96 4.7(3)
C92 C91 C96 C95 -2.2(3)
B C91 C96 C95 -174.13(19)
C106 C101 C102 F102 -178.46(17)
B C101 C102 F102 -8.0(3)
C106 C101 C102 C103 0.7(3)
B C101 C102 C103 171.08(19)
F102 C102 C103 F103 1.2(3)
C101 C102 C103 F103 -178.00(18)
F102 C102 C103 C104 179.30(19)
C101 C102 C103 C104 0.1(3)
F103 C103 C104 F104 -1.7(3)
C102 C103 C104 F104 -179.86(19)
F103 C103 C104 C105 178.1(2)
C102 C103 C104 C105 -0.1(3)
F104 C104 C105 F105 -0.2(3)
C103 C104 C105 F105 -180.0(2)
F104 C104 C105 C106 179.0(2)
C103 C104 C105 C106 -0.8(3)
F105 C105 C106 F106 1.8(3)
C104 C105 C106 F106 -177.33(19)
F105 C105 C106 C101 -179.05(19)
C104 C105 C106 C101 1.8(3)
C102 C101 C106 F106 177.47(16)
B C101 C106 F106 6.4(3)
C102 C101 C106 C105 -1.7(3)
B C101 C106 C105 -172.77(19)
C116 C111 C112 F112 -177.06(17)
B C111 C112 F112 -0.9(3)
C116 C111 C112 C113 4.1(3)
B C111 C112 C113 -179.78(19)
F112 C112 C113 F113 -1.3(3)
C111 C112 C113 F113 177.59(18)
F112 C112 C113 C114 179.40(18)
C111 C112 C113 C114 -1.7(3)
F113 C113 C114 F114 -0.6(3)
C112 C113 C114 F114 178.73(19)
F113 C113 C114 C115 178.74(19)
C112 C113 C114 C115 -2.0(3)
F114 C114 C115 F115 2.9(3)
C113 C114 C115 F115 -176.43(19)
F114 C114 C115 C116 -177.81(19)
C113 C114 C115 C116 2.9(3)
F115 C115 C116 F116 -0.9(3)
C114 C115 C116 F116 179.78(19)
F115 C115 C116 C111 179.08(18)
C114 C115 C116 C111 -0.2(3)
C112 C111 C116 F116 176.93(17)
B C111 C116 F116 1.2(3)
C112 C111 C116 C115 -3.1(3)
B C111 C116 C115 -178.84(19)
C116 C111 B C101 -17.8(3)
C112 C111 B C101 166.70(17)
C116 C111 B C81 104.7(2)
C112 C111 B C81 -70.8(2)
C116 C111 B C91 -131.9(2)
C112 C111 B C91 52.6(2)
C102 C101 B C111 137.65(19)
C106 C101 B C111 -52.6(2)
C102 C101 B C81 20.9(3)
C106 C101 B C81 -169.34(17)
C102 C101 B C91 -101.3(2)
C106 C101 B C91 68.4(2)
C86 C81 B C111 103.8(2)
C82 C81 B C111 -70.2(2)
C86 C81 B C101 -132.0(2)
C82 C81 B C101 54.1(2)
C86 C81 B C91 -18.2(3)
C82 C81 B C91 167.86(17)
C92 C91 B C111 22.6(3)
C96 C91 B C111 -166.55(17)
C92 C91 B C101 -100.3(2)
C96 C91 B C101 70.5(2)
C92 C91 B C81 138.80(19)
C96 C91 B C81 -50.4(2)
C16S C11S C12S C13S -0.3(4)
C11S C12S C13S C14S 0.2(5)
C12S C13S C14S C15S 0.1(6)
C13S C14S C15S C16S -0.2(5)
C14S C15S C16S C11S 0.0(5)
C12S C11S C16S C15S 0.2(4)
C26S C21S C22S C23S 0.0
C21S C22S C23S C24S 0.0
C22S C23S C24S C25S 0.0
C23S C24S C25S C26S 0.0
C24S C25S C26S C21S 0.0
C22S C21S C26S C25S 0.0
C36S C31S C32S C33S 0.0
C31S C32S C33S C34S 0.0
C32S C33S C34S C35S 0.0
C33S C34S C35S C36S 0.0
C34S C35S C36S C31S 0.0
C32S C31S C36S C35S 0.0
C46S C41S C42S C43S 0.0
C41S C42S C43S C44S 0.0
C42S C43S C44S C45S 0.0
C43S C44S C45S C46S 0.0
C44S C45S C46S C41S 0.0
C42S C41S C46S C45S 0.0
